data_7127714
loop_
_publ_author_name
'Kouno, Masahiro'
'Kuwamura, Naoto'
'Konno, Takumi'

_publ_section_title
;
 Interconversion between square-planar palladium(ii) and octahedral
 palladium(iv) centres in a sulfur-bridged trinuclear structure.
;
_journal_issue 11
_journal_name_full 'Chemical communications (Cambridge, England)'
_journal_page_first 1336
_journal_page_last 1339
_journal_paper_doi 10.1039/d0cc07490j
_journal_volume 57
_journal_year 2021
_chemical_formula_moiety 'C18 H48 N6 Ni Rh2 S6, 4(N O3), 4(O)'
_chemical_formula_sum 'C18 H48 N10 O16 Pd Rh2 S6'
_chemical_formula_weight 1165.24
_space_group_crystal_system monoclinic
_space_group_IT_number 9
_space_group_name_Hall 'C -2yc'
_space_group_name_H-M_alt 'C 1 c 1'
_atom_sites_solution_hydrogens geom
_audit_creation_method SHELXL-2013
_audit_update_record
;
2020-11-13 deposited with the CCDC.	2020-12-26 downloaded from the CCDC.
;
_cell_angle_alpha 90
_cell_angle_beta 97.207(7)
_cell_angle_gamma 90
_cell_formula_units_Z 4
_cell_length_a 13.8176(3)
_cell_length_b 12.4115(2)
_cell_length_c 23.4669(4)
_cell_measurement_reflns_used 16448
_cell_measurement_temperature 200(2)
_cell_measurement_theta_max 35.77
_cell_measurement_theta_min 3.20
_cell_volume 3992.71(14)
_computing_cell_refinement 'RAPID-AUTO (Rigaku Corporation)'
_computing_data_collection 'RAPID-AUTO (Rigaku Corporation)'
_computing_data_reduction 'RAPID-AUTO (Rigaku Corporation)'
_computing_molecular_graphics 'Yadokari-XG 2009 (Wakita Nemoto et al., 2009)'
_computing_publication_material 'Yadokari-XG 2009 (Wakita,Nemoto et al., 2009)'
_computing_structure_refinement 'SHELXL-2013 (Sheldrick, 2013)'
_computing_structure_solution 'SHELXS-2013 (Sheldrick, 2013)'
_diffrn_ambient_temperature 200(2)
_diffrn_measured_fraction_theta_full 0.998
_diffrn_measured_fraction_theta_max 0.924
_diffrn_measurement_device_type 'Rigaku R-AXIS VII'
_diffrn_measurement_method 'omega scans'
_diffrn_radiation_type MoK\a
_diffrn_radiation_wavelength 0.71075
_diffrn_reflns_av_R_equivalents 0.0220
_diffrn_reflns_av_unetI/netI 0.0363
_diffrn_reflns_Laue_measured_fraction_full 0.998
_diffrn_reflns_Laue_measured_fraction_max 0.924
_diffrn_reflns_limit_h_max 22
_diffrn_reflns_limit_h_min -21
_diffrn_reflns_limit_k_max 20
_diffrn_reflns_limit_k_min -19
_diffrn_reflns_limit_l_max 38
_diffrn_reflns_limit_l_min -30
_diffrn_reflns_number 26493
_diffrn_reflns_point_group_measured_fraction_full 0.998
_diffrn_reflns_point_group_measured_fraction_max 0.924
_diffrn_reflns_theta_full 25.242
_diffrn_reflns_theta_max 35.844
_diffrn_reflns_theta_min 3.255
_exptl_absorpt_coefficient_mu 1.652
_exptl_absorpt_correction_T_max 1.0000
_exptl_absorpt_correction_T_min 0.7204
_exptl_absorpt_correction_type multi-scans
_exptl_absorpt_process_details 'ABSCOR (Rigaku, 1995)'
_exptl_crystal_colour black
_exptl_crystal_density_diffrn 1.938
_exptl_crystal_density_method 'not measured'
_exptl_crystal_description block
_exptl_crystal_F_000 2344
_exptl_crystal_size_max 0.330
_exptl_crystal_size_mid 0.160
_exptl_crystal_size_min 0.130
_refine_diff_density_max 0.955
_refine_diff_density_min -1.339
_refine_diff_density_rms 0.131
_refine_ls_abs_structure_details
;
 Refined as an inversion twin.
;
_refine_ls_abs_structure_Flack 0.363(19)
_refine_ls_extinction_method none
_refine_ls_goodness_of_fit_ref 1.060
_refine_ls_hydrogen_treatment constr
_refine_ls_matrix_type full
_refine_ls_number_parameters 479
_refine_ls_number_reflns 15431
_refine_ls_number_restraints 2
_refine_ls_restrained_S_all 1.060
_refine_ls_R_factor_all 0.0258
_refine_ls_R_factor_gt 0.0239
_refine_ls_shift/su_max 0.001
_refine_ls_shift/su_mean 0.000
_refine_ls_structure_factor_coef Fsqd
_refine_ls_weighting_details 'w=1/[\s^2^(Fo^2^)+(0.0274P)^2^+5.9069P] where P=(Fo^2^+2Fc^2^)/3'
_refine_ls_weighting_scheme calc
_refine_ls_wR_factor_gt 0.0606
_refine_ls_wR_factor_ref 0.0632
_reflns_Friedel_coverage 0.999
_reflns_Friedel_fraction_full 0.998
_reflns_Friedel_fraction_max 0.924
_reflns_number_gt 14852
_reflns_number_total 15431
_reflns_threshold_expression 'I > 2\s(I)'
_cod_data_source_file d0cc07490j2.cif
_cod_data_source_block 1
_cod_depositor_comments 'Adding full bibliography for 7127714--7127717.cif.'
_cod_original_sg_symbol_H-M 'C c'
_cod_database_code 7127714
_shelx_space_group_comment
;
The symmetry employed for this shelxl refinement is uniquely defined
by the following loop, which should always be used as a source of
symmetry information in preference to the above space-group names.
They are only intended as comments.
;
_shelx_estimated_absorpt_t_min 0.612
_shelx_estimated_absorpt_t_max 0.814
_shelxl_version_number 2013-4

loop_
_space_group_symop_operation_xyz
'x, y, z'
'x, -y, z+1/2'
'x+1/2, y+1/2, z'
'x+1/2, -y+1/2, z+1/2'

loop_
_atom_site_label
_atom_site_type_symbol
_atom_site_fract_x
_atom_site_fract_y
_atom_site_fract_z
_atom_site_U_iso_or_equiv
_atom_site_adp_type
_atom_site_occupancy
_atom_site_site_symmetry_order
_atom_site_calc_flag
_atom_site_refinement_flags_posn
_atom_site_refinement_flags_adp
_atom_site_refinement_flags_occupancy
_atom_site_disorder_assembly
_atom_site_disorder_group
Rh1 Rh 0.41558(2) 0.32551(2) -0.08776(2) 0.01312(4) Uani 1 1 d . . . . .
Rh2 Rh 0.29505(2) 0.21590(2) 0.15200(2) 0.01352(4) Uani 1 1 d . . . . .
Pd1 Pd 0.35437(2) 0.26833(2) 0.03153(2) 0.01227(4) Uani 1 1 d . . . . .
S1 S 0.39887(5) 0.15916(6) -0.04399(3) 0.01568(13) Uani 1 1 d . . . . .
S2 S 0.27283(5) 0.36335(6) -0.04838(3) 0.01594(13) Uani 1 1 d . . . . .
S3 S 0.48727(5) 0.36992(6) 0.00458(3) 0.01541(13) Uani 1 1 d . . . . .
S4 S 0.22348(5) 0.16505(6) 0.06029(3) 0.01546(13) Uani 1 1 d . . . . .
S5 S 0.43619(5) 0.17645(6) 0.11185(3) 0.01630(13) Uani 1 1 d . . . . .
S6 S 0.30595(5) 0.38044(6) 0.10522(3) 0.01515(12) Uani 1 1 d . . . . .
C1 C 0.5213(2) 0.1086(3) -0.01997(15) 0.0214(6) Uani 1 1 d . . . . .
H1 H 0.5523 0.1546 0.0117 0.026 Uiso 1 1 calc R U . . .
H1A H 0.5166 0.0346 -0.0049 0.026 Uiso 1 1 calc R U . . .
C2 C 0.5845(3) 0.1078(3) -0.06868(17) 0.0247(6) Uani 1 1 d . . . . .
H2 H 0.6408 0.0595 -0.0580 0.030 Uiso 1 1 calc R U . . .
H2A H 0.5460 0.0774 -0.1034 0.030 Uiso 1 1 calc R U . . .
C3 C 0.6224(3) 0.2170(3) -0.08344(17) 0.0238(7) Uani 1 1 d . . . . .
H3 H 0.6459 0.2553 -0.0474 0.029 Uiso 1 1 calc R U . . .
H3A H 0.6788 0.2069 -0.1050 0.029 Uiso 1 1 calc R U . . .
N1 N 0.5487(2) 0.2856(2) -0.11810(13) 0.0192(5) Uani 1 1 d . . . . .
H1B H 0.5322 0.2495 -0.1557 0.023 Uiso 1 1 calc R U . . .
H1C H 0.5813 0.3542 -0.1256 0.023 Uiso 1 1 calc R U . . .
C4 C 0.1771(2) 0.2753(3) -0.08269(16) 0.0246(7) Uani 1 1 d . . . . .
H4 H 0.1898 0.2006 -0.0689 0.030 Uiso 1 1 calc R U . . .
H4A H 0.1136 0.2980 -0.0714 0.030 Uiso 1 1 calc R U . . .
C5 C 0.1713(3) 0.2774(4) -0.14801(17) 0.0314(9) Uani 1 1 d . . . . .
H5 H 0.1078 0.2466 -0.1645 0.038 Uiso 1 1 calc R U . . .
H5A H 0.1729 0.3534 -0.1607 0.038 Uiso 1 1 calc R U . . .
C6 C 0.2523(3) 0.2162(4) -0.17209(18) 0.0314(9) Uani 1 1 d . . . . .
H6 H 0.2632 0.1471 -0.1511 0.038 Uiso 1 1 calc R U . . .
H6A H 0.2308 0.1991 -0.2129 0.038 Uiso 1 1 calc R U . . .
N2 N 0.3456(2) 0.2755(3) -0.16808(13) 0.0215(6) Uani 1 1 d . . . . .
H2B H 0.3343 0.3406 -0.1924 0.026 Uiso 1 1 calc R U . . .
H2C H 0.3923 0.2297 -0.1859 0.026 Uiso 1 1 calc R U . . .
C7 C 0.4608(3) 0.5108(3) 0.01743(15) 0.0219(6) Uani 1 1 d . . . . .
H7 H 0.3906 0.5187 0.0212 0.026 Uiso 1 1 calc R U . . .
H7A H 0.4985 0.5340 0.0540 0.026 Uiso 1 1 calc R U . . .
C8 C 0.4864(3) 0.5836(3) -0.03123(17) 0.0260(7) Uani 1 1 d . . . . .
H8 H 0.4918 0.6588 -0.0171 0.031 Uiso 1 1 calc R U . . .
H8A H 0.5510 0.5621 -0.0415 0.031 Uiso 1 1 calc R U . . .
C9 C 0.4130(3) 0.5797(3) -0.08465(18) 0.0252(6) Uani 1 1 d . . . . .
H9 H 0.3464 0.5794 -0.0732 0.030 Uiso 1 1 calc R U . . .
H9A H 0.4197 0.6457 -0.1075 0.030 Uiso 1 1 calc R U . . .
N3 N 0.4245(2) 0.4837(2) -0.12135(13) 0.0201(5) Uani 1 1 d . . . . .
H3B H 0.4887 0.4901 -0.1356 0.024 Uiso 1 1 calc R U . . .
H3C H 0.3744 0.4892 -0.1553 0.024 Uiso 1 1 calc R U . . .
C10 C 0.2485(3) 0.0228(3) 0.05231(16) 0.0231(6) Uani 1 1 d . . . . .
H10 H 0.2109 -0.0044 0.0165 0.028 Uiso 1 1 calc R U . . .
H10A H 0.3187 0.0127 0.0491 0.028 Uiso 1 1 calc R U . . .
C11 C 0.2215(3) -0.0416(3) 0.10311(18) 0.0275(7) Uani 1 1 d . . . . .
H11 H 0.2108 -0.1176 0.0912 0.033 Uiso 1 1 calc R U . . .
H11A H 0.1592 -0.0135 0.1139 0.033 Uiso 1 1 calc R U . . .
C12 C 0.2987(3) -0.0377(3) 0.15595(18) 0.0261(7) Uani 1 1 d . . . . .
H12 H 0.2898 -0.1009 0.1805 0.031 Uiso 1 1 calc R U . . .
H12A H 0.3641 -0.0437 0.1431 0.031 Uiso 1 1 calc R U . . .
N4 N 0.2955(2) 0.0615(2) 0.19083(13) 0.0215(5) Uani 1 1 d . . . . .
H4B H 0.3522 0.0590 0.2211 0.026 Uiso 1 1 calc R U . . .
H4C H 0.2363 0.0569 0.2106 0.026 Uiso 1 1 calc R U . . .
C13 C 0.5300(3) 0.2694(4) 0.14454(18) 0.0307(8) Uani 1 1 d . . . . .
H13 H 0.5939 0.2477 0.1333 0.037 Uiso 1 1 calc R U . . .
H13A H 0.5152 0.3428 0.1293 0.037 Uiso 1 1 calc R U . . .
C14 C 0.5372(3) 0.2724(4) 0.20931(19) 0.0346(9) Uani 1 1 d . . . . .
H14 H 0.5380 0.1973 0.2236 0.042 Uiso 1 1 calc R U . . .
H14A H 0.6003 0.3057 0.2245 0.042 Uiso 1 1 calc R U . . .
C15 C 0.4581(3) 0.3315(4) 0.23309(19) 0.0312(8) Uani 1 1 d . . . . .
H15 H 0.4806 0.3494 0.2737 0.037 Uiso 1 1 calc R U . . .
H15A H 0.4469 0.4004 0.2120 0.037 Uiso 1 1 calc R U . . .
N5 N 0.3648(2) 0.2748(3) 0.23063(13) 0.0236(6) Uani 1 1 d . . . . .
H5B H 0.3185 0.3240 0.2464 0.028 Uiso 1 1 calc R U . . .
H5C H 0.3749 0.2128 0.2572 0.028 Uiso 1 1 calc R U . . .
C16 C 0.1822(2) 0.4228(3) 0.07883(15) 0.0205(6) Uani 1 1 d . . . . .
H16 H 0.1842 0.4955 0.0616 0.025 Uiso 1 1 calc R U . . .
H16A H 0.1542 0.3727 0.0483 0.025 Uiso 1 1 calc R U . . .
C17 C 0.1166(3) 0.4255(3) 0.12640(16) 0.0242(6) Uani 1 1 d . . . . .
H17 H 0.1520 0.4614 0.1605 0.029 Uiso 1 1 calc R U . . .
H17A H 0.0581 0.4692 0.1133 0.029 Uiso 1 1 calc R U . . .
C18 C 0.0842(3) 0.3148(3) 0.14383(18) 0.0256(7) Uani 1 1 d . . . . .
H18 H 0.0264 0.3231 0.1644 0.031 Uiso 1 1 calc R U . . .
H18A H 0.0640 0.2722 0.1087 0.031 Uiso 1 1 calc R U . . .
N6 N 0.1602(2) 0.2534(3) 0.18100(14) 0.0232(5) Uani 1 1 d . . . . .
H6B H 0.1303 0.1845 0.1909 0.028 Uiso 1 1 calc R U . . .
H6C H 0.1749 0.2943 0.2173 0.028 Uiso 1 1 calc R U . . .
N7 N 0.0087(3) 0.4335(3) 0.26965(14) 0.0312(7) Uani 1 1 d . . . . .
O1 O -0.0730(3) 0.4119(4) 0.28287(19) 0.0540(10) Uani 1 1 d . . . . .
O2 O 0.0191(3) 0.5132(3) 0.23944(16) 0.0480(9) Uani 1 1 d . . . . .
O3 O 0.0800(3) 0.3743(3) 0.28594(15) 0.0473(9) Uani 1 1 d . . . . .
N8 N 0.0449(4) 0.0601(4) 0.2395(2) 0.0494(12) Uani 1 1 d . . . . .
O4 O 0.0176(4) 0.0815(5) 0.18710(18) 0.0759(16) Uani 1 1 d . . . . .
O5 O 0.1241(3) 0.0166(5) 0.2537(2) 0.0694(15) Uani 1 1 d . . . . .
O6 O -0.0080(3) 0.0867(4) 0.27517(18) 0.0588(11) Uani 1 1 d . . . . .
N9 N 0.3579(3) 0.1343(3) 0.35845(17) 0.0393(8) Uani 1 1 d . . . . .
O7 O 0.2907(4) 0.1428(5) 0.31786(17) 0.0708(15) Uani 1 1 d . . . . .
O8 O 0.4404(3) 0.1679(4) 0.3526(2) 0.0565(10) Uani 1 1 d . . . . .
O9 O 0.3390(3) 0.0927(4) 0.40441(16) 0.0563(11) Uani 1 1 d . . . . .
N10 N 0.2926(3) 0.6979(3) 0.06648(19) 0.0387(8) Uani 1 1 d . . . . .
O10 O 0.2838(3) 0.6767(5) 0.01534(19) 0.0668(13) Uani 1 1 d . . . . .
O11 O 0.3685(3) 0.7390(5) 0.09076(19) 0.0627(12) Uani 1 1 d . . . . .
O12 O 0.2242(3) 0.6763(3) 0.0950(2) 0.0512(9) Uani 1 1 d . . . . .
O13 O 0.4628(3) 0.8588(3) 0.0079(2) 0.0584(11) Uani 1 1 d . . . . .
O14 O 0.3029(4) 0.6358(4) 0.20741(18) 0.0616(12) Uani 1 1 d . . . . .
O15 O 0.2660(3) 0.4680(3) 0.27672(15) 0.0424(8) Uani 1 1 d . . . . .
O16 O 0.1512(3) 0.0062(3) 0.37656(19) 0.0500(9) Uani 1 1 d . . . . .

loop_
_atom_site_aniso_label
_atom_site_aniso_U_11
_atom_site_aniso_U_22
_atom_site_aniso_U_33
_atom_site_aniso_U_23
_atom_site_aniso_U_13
_atom_site_aniso_U_12
Rh1 0.01253(8) 0.01421(9) 0.01254(9) 0.00135(7) 0.00130(6) -0.00037(7)
Rh2 0.01393(9) 0.01408(9) 0.01262(10) 0.00065(7) 0.00200(7) -0.00054(7)
Pd1 0.01213(7) 0.01271(7) 0.01180(8) 0.00065(5) 0.00080(5) -0.00041(6)
S1 0.0176(3) 0.0139(3) 0.0156(3) -0.0002(2) 0.0022(2) -0.0007(2)
S2 0.0137(3) 0.0187(3) 0.0153(3) 0.0024(2) 0.0011(2) 0.0015(2)
S3 0.0145(3) 0.0152(3) 0.0162(3) 0.0006(2) 0.0005(2) -0.0017(2)
S4 0.0140(3) 0.0159(3) 0.0161(3) -0.0006(2) 0.0005(2) -0.0016(2)
S5 0.0140(3) 0.0194(3) 0.0153(3) 0.0024(2) 0.0012(2) 0.0023(2)
S6 0.0160(3) 0.0142(3) 0.0150(3) -0.0006(2) 0.0012(2) -0.0006(2)
C1 0.0209(13) 0.0208(14) 0.0227(16) 0.0033(11) 0.0029(11) 0.0053(11)
C2 0.0244(15) 0.0222(15) 0.0287(18) 0.0028(12) 0.0080(12) 0.0080(12)
C3 0.0166(13) 0.0280(18) 0.0269(18) 0.0045(12) 0.0030(12) 0.0037(11)
N1 0.0160(11) 0.0226(13) 0.0196(13) 0.0046(10) 0.0050(9) 0.0013(10)
C4 0.0152(13) 0.039(2) 0.0189(16) 0.0000(12) -0.0005(11) -0.0072(12)
C5 0.0181(14) 0.054(3) 0.0201(17) 0.0010(15) -0.0042(12) -0.0029(14)
C6 0.0230(16) 0.051(3) 0.0199(17) -0.0080(15) 0.0007(13) -0.0114(15)
N2 0.0201(12) 0.0295(15) 0.0145(13) -0.0006(10) 0.0003(10) -0.0050(10)
C7 0.0271(15) 0.0165(13) 0.0221(15) -0.0018(11) 0.0028(12) -0.0020(11)
C8 0.0313(17) 0.0169(13) 0.0296(18) 0.0008(12) 0.0028(13) -0.0064(12)
C9 0.0321(16) 0.0166(13) 0.0271(16) 0.0044(12) 0.0045(12) 0.0007(13)
N3 0.0233(12) 0.0178(11) 0.0199(13) 0.0052(9) 0.0048(10) 0.0008(9)
C10 0.0275(15) 0.0160(13) 0.0256(16) -0.0031(11) 0.0019(12) -0.0021(11)
C11 0.0282(16) 0.0178(14) 0.035(2) 0.0013(13) 0.0001(14) -0.0070(12)
C12 0.0314(16) 0.0171(13) 0.0295(18) 0.0029(13) 0.0022(13) 0.0022(13)
N4 0.0255(13) 0.0178(12) 0.0219(13) 0.0044(10) 0.0061(10) 0.0001(10)
C13 0.0202(15) 0.045(2) 0.0263(19) 0.0006(15) 0.0011(13) -0.0098(14)
C14 0.0294(19) 0.042(2) 0.030(2) -0.0022(16) -0.0070(15) -0.0027(15)
C15 0.0338(19) 0.035(2) 0.0235(18) -0.0044(14) -0.0021(15) -0.0113(15)
N5 0.0283(14) 0.0277(15) 0.0140(13) -0.0017(10) -0.0006(10) -0.0010(11)
C16 0.0193(13) 0.0202(14) 0.0217(15) 0.0006(11) 0.0014(11) 0.0042(11)
C17 0.0205(14) 0.0243(15) 0.0284(17) -0.0025(12) 0.0061(12) 0.0057(11)
C18 0.0181(14) 0.0299(18) 0.0297(19) -0.0012(13) 0.0071(12) 0.0015(12)
N6 0.0220(12) 0.0255(14) 0.0238(15) 0.0027(12) 0.0095(11) 0.0029(11)
N7 0.0365(16) 0.0344(16) 0.0233(15) 0.0047(12) 0.0052(12) -0.0013(13)
O1 0.0361(17) 0.061(2) 0.065(3) 0.023(2) 0.0079(16) -0.0048(17)
O2 0.062(2) 0.0370(17) 0.048(2) 0.0151(15) 0.0198(17) -0.0006(16)
O3 0.0428(19) 0.061(2) 0.0375(18) 0.0153(16) 0.0047(15) 0.0174(17)
N8 0.058(3) 0.046(2) 0.050(2) -0.0160(19) 0.029(2) -0.033(2)
O4 0.108(4) 0.084(3) 0.040(2) -0.001(2) 0.025(2) -0.053(3)
O5 0.0390(19) 0.101(4) 0.073(3) -0.033(3) 0.0253(19) -0.026(2)
O6 0.061(2) 0.072(3) 0.047(2) -0.020(2) 0.0192(19) 0.002(2)
N9 0.050(2) 0.0374(19) 0.0311(19) -0.0012(14) 0.0065(16) -0.0145(17)
O7 0.074(3) 0.104(4) 0.031(2) 0.017(2) -0.0033(18) -0.046(3)
O8 0.047(2) 0.053(2) 0.072(3) -0.001(2) 0.0171(19) -0.0129(19)
O9 0.063(2) 0.072(3) 0.0318(18) 0.0121(17) -0.0011(16) -0.018(2)
N10 0.0303(17) 0.0356(18) 0.049(2) -0.0129(16) 0.0004(15) 0.0093(14)
O10 0.057(2) 0.094(4) 0.044(2) -0.015(2) -0.0138(19) 0.023(2)
O11 0.043(2) 0.094(4) 0.051(2) -0.018(2) 0.0047(18) -0.022(2)
O12 0.0362(17) 0.044(2) 0.075(3) -0.0120(18) 0.0149(17) -0.0029(15)
O13 0.063(3) 0.043(2) 0.062(3) 0.0102(18) -0.021(2) -0.0175(18)
O14 0.069(3) 0.074(3) 0.044(2) -0.008(2) 0.018(2) -0.016(2)
O15 0.0345(15) 0.055(2) 0.0372(17) -0.0108(15) 0.0017(13) 0.0024(15)
O16 0.0385(17) 0.0355(17) 0.082(3) 0.0083(17) 0.0333(18) 0.0079(14)

loop_
_atom_type_symbol
_atom_type_description
_atom_type_scat_dispersion_real
_atom_type_scat_dispersion_imag
_atom_type_scat_source
C C 0.0033 0.0016 'International Tables Vol C Tables 4.2.6.8 and 6.1.1.4'
H H 0.0000 0.0000 'International Tables Vol C Tables 4.2.6.8 and 6.1.1.4'
N N 0.0061 0.0033 'International Tables Vol C Tables 4.2.6.8 and 6.1.1.4'
O O 0.0106 0.0060 'International Tables Vol C Tables 4.2.6.8 and 6.1.1.4'
Rh Rh -1.1178 0.9187 'International Tables Vol C Tables 4.2.6.8 and 6.1.1.4'
Pd Pd -0.9988 1.0072 'International Tables Vol C Tables 4.2.6.8 and 6.1.1.4'
S S 0.1246 0.1234 'International Tables Vol C Tables 4.2.6.8 and 6.1.1.4'

loop_
_geom_angle_atom_site_label_1
_geom_angle_atom_site_label_2
_geom_angle_atom_site_label_3
_geom_angle
_geom_angle_site_symmetry_1
_geom_angle_site_symmetry_3
_geom_angle_publ_flag
N2 Rh1 N1 87.16(12) . . ?
N2 Rh1 N3 88.95(12) . . ?
N1 Rh1 N3 89.92(11) . . ?
N2 Rh1 S2 95.63(9) . . ?
N1 Rh1 S2 175.99(8) . . ?
N3 Rh1 S2 92.99(8) . . ?
N2 Rh1 S1 94.22(9) . . ?
N1 Rh1 S1 94.54(8) . . ?
N3 Rh1 S1 174.65(8) . . ?
S2 Rh1 S1 82.42(3) . . ?
N2 Rh1 S3 175.53(9) . . ?
N1 Rh1 S3 94.72(8) . . ?
N3 Rh1 S3 95.09(8) . . ?
S2 Rh1 S3 82.29(3) . . ?
S1 Rh1 S3 81.60(3) . . ?
N2 Rh1 Pd1 126.45(8) . . ?
N1 Rh1 Pd1 126.65(8) . . ?
N3 Rh1 Pd1 125.48(8) . . ?
S2 Rh1 Pd1 49.34(2) . . ?
S1 Rh1 Pd1 49.244(19) . . ?
S3 Rh1 Pd1 49.365(19) . . ?
N5 Rh2 N6 88.09(13) . . ?
N5 Rh2 N4 87.75(12) . . ?
N6 Rh2 N4 90.90(12) . . ?
N5 Rh2 S5 96.51(10) . . ?
N6 Rh2 S5 174.88(9) . . ?
N4 Rh2 S5 91.53(8) . . ?
N5 Rh2 S6 93.39(9) . . ?
N6 Rh2 S6 94.03(9) . . ?
N4 Rh2 S6 174.98(8) . . ?
S5 Rh2 S6 83.48(3) . . ?
N5 Rh2 S4 174.41(9) . . ?
N6 Rh2 S4 93.88(9) . . ?
N4 Rh2 S4 97.44(9) . . ?
S5 Rh2 S4 81.34(3) . . ?
S6 Rh2 S4 81.26(3) . . ?
N5 Rh2 Pd1 125.51(9) . . ?
N6 Rh2 Pd1 126.16(9) . . ?
N4 Rh2 Pd1 126.35(8) . . ?
S5 Rh2 Pd1 49.05(2) . . ?
S6 Rh2 Pd1 49.374(19) . . ?
S4 Rh2 Pd1 49.409(19) . . ?
S5 Pd1 S1 100.20(3) . . ?
S5 Pd1 S2 179.06(3) . . ?
S1 Pd1 S2 80.54(3) . . ?
S5 Pd1 S3 99.19(3) . . ?
S1 Pd1 S3 79.80(3) . . ?
S2 Pd1 S3 80.36(3) . . ?
S5 Pd1 S6 81.53(3) . . ?
S1 Pd1 S6 178.22(3) . . ?
S2 Pd1 S6 97.73(3) . . ?
S3 Pd1 S6 100.38(3) . . ?
S5 Pd1 S4 79.56(3) . . ?
S1 Pd1 S4 100.45(3) . . ?
S2 Pd1 S4 100.89(3) . . ?
S3 Pd1 S4 178.75(3) . . ?
S6 Pd1 S4 79.40(3) . . ?
S5 Pd1 Rh1 132.16(2) . . ?
S1 Pd1 Rh1 48.080(19) . . ?
S2 Pd1 Rh1 48.025(19) . . ?
S3 Pd1 Rh1 48.12(2) . . ?
S6 Pd1 Rh1 130.87(2) . . ?
S4 Pd1 Rh1 132.88(2) . . ?
S5 Pd1 Rh2 47.85(2) . . ?
S1 Pd1 Rh2 133.02(2) . . ?
S2 Pd1 Rh2 131.94(2) . . ?
S3 Pd1 Rh2 130.79(2) . . ?
S6 Pd1 Rh2 48.053(19) . . ?
S4 Pd1 Rh2 48.22(2) . . ?
Rh1 Pd1 Rh2 178.731(10) . . ?
C1 S1 Rh1 107.54(12) . . ?
C1 S1 Pd1 106.40(12) . . ?
Rh1 S1 Pd1 82.68(3) . . ?
C4 S2 Rh1 107.90(13) . . ?
C4 S2 Pd1 107.25(13) . . ?
Rh1 S2 Pd1 82.63(2) . . ?
C7 S3 Rh1 108.08(12) . . ?
C7 S3 Pd1 106.72(12) . . ?
Rh1 S3 Pd1 82.51(2) . . ?
C10 S4 Rh2 107.07(12) . . ?
C10 S4 Pd1 109.46(12) . . ?
Rh2 S4 Pd1 82.37(2) . . ?
C13 S5 Rh2 106.48(14) . . ?
C13 S5 Pd1 105.82(15) . . ?
Rh2 S5 Pd1 83.10(3) . . ?
C16 S6 Rh2 107.44(12) . . ?
C16 S6 Pd1 105.03(11) . . ?
Rh2 S6 Pd1 82.57(2) . . ?
C2 C1 S1 111.5(2) . . ?
C3 C2 C1 114.5(3) . . ?
N1 C3 C2 114.0(3) . . ?
C3 N1 Rh1 121.0(2) . . ?
C5 C4 S2 112.2(3) . . ?
C6 C5 C4 114.6(3) . . ?
N2 C6 C5 113.9(4) . . ?
C6 N2 Rh1 120.3(2) . . ?
C8 C7 S3 111.9(2) . . ?
C9 C8 C7 113.9(3) . . ?
N3 C9 C8 113.3(3) . . ?
C9 N3 Rh1 120.6(2) . . ?
C11 C10 S4 111.2(3) . . ?
C10 C11 C12 113.8(3) . . ?
N4 C12 C11 114.0(3) . . ?
C12 N4 Rh2 120.8(2) . . ?
C14 C13 S5 113.0(3) . . ?
C15 C14 C13 115.6(4) . . ?
N5 C15 C14 115.7(3) . . ?
C15 N5 Rh2 120.4(2) . . ?
C17 C16 S6 112.1(2) . . ?
C18 C17 C16 113.6(3) . . ?
N6 C18 C17 114.3(3) . . ?
C18 N6 Rh2 120.6(2) . . ?
O1 N7 O2 119.5(4) . . ?
O1 N7 O3 120.3(4) . . ?
O2 N7 O3 120.1(4) . . ?
O6 N8 O5 121.4(5) . . ?
O6 N8 O4 118.4(6) . . ?
O5 N8 O4 120.2(5) . . ?
O8 N9 O7 119.7(4) . . ?
O8 N9 O9 121.9(5) . . ?
O7 N9 O9 118.4(4) . . ?
O10 N10 O11 121.1(5) . . ?
O10 N10 O12 119.3(5) . . ?
O11 N10 O12 119.6(4) . . ?

loop_
_geom_bond_atom_site_label_1
_geom_bond_atom_site_label_2
_geom_bond_distance
_geom_bond_site_symmetry_2
_geom_bond_publ_flag
Rh1 N2 2.101(3) . ?
Rh1 N1 2.113(3) . ?
Rh1 N3 2.124(3) . ?
Rh1 S2 2.3287(8) . ?
Rh1 S1 2.3304(8) . ?
Rh1 S3 2.3329(8) . ?
Rh1 Pd1 3.1064(3) . ?
Rh2 N5 2.103(3) . ?
Rh2 N6 2.115(3) . ?
Rh2 N4 2.122(3) . ?
Rh2 S5 2.3221(8) . ?
Rh2 S6 2.3323(8) . ?
Rh2 S4 2.3396(8) . ?
Rh2 Pd1 3.1095(3) . ?
Pd1 S5 2.3657(8) . ?
Pd1 S1 2.3725(8) . ?
Pd1 S2 2.3762(8) . ?
Pd1 S3 2.3777(8) . ?
Pd1 S6 2.3800(8) . ?
Pd1 S4 2.3824(8) . ?
S1 C1 1.825(3) . ?
S2 C4 1.824(4) . ?
S3 C7 1.819(3) . ?
S4 C10 1.814(3) . ?
S5 C13 1.831(4) . ?
S6 C16 1.822(3) . ?
C1 C2 1.524(5) . ?
C2 C3 1.508(5) . ?
C3 N1 1.488(4) . ?
C4 C5 1.525(5) . ?
C5 C6 1.518(6) . ?
C6 N2 1.478(5) . ?
C7 C8 1.532(5) . ?
C8 C9 1.512(6) . ?
C9 N3 1.491(5) . ?
C10 C11 1.520(5) . ?
C11 C12 1.532(6) . ?
C12 N4 1.482(5) . ?
C13 C14 1.511(6) . ?
C14 C15 1.483(7) . ?
C15 N5 1.463(5) . ?
C16 C17 1.524(5) . ?
C17 C18 1.517(6) . ?
C18 N6 1.487(5) . ?
N7 O1 1.236(5) . ?
N7 O2 1.237(5) . ?
N7 O3 1.250(5) . ?
N8 O6 1.224(5) . ?
N8 O5 1.228(7) . ?
N8 O4 1.268(7) . ?
N9 O8 1.238(6) . ?
N9 O7 1.248(6) . ?
N9 O9 1.253(5) . ?
N10 O10 1.220(6) . ?
N10 O11 1.238(6) . ?
N10 O12 1.255(6) . ?

loop_
_geom_torsion_atom_site_label_1
_geom_torsion_atom_site_label_2
_geom_torsion_atom_site_label_3
_geom_torsion_atom_site_label_4
_geom_torsion
_geom_torsion_site_symmetry_1
_geom_torsion_site_symmetry_2
_geom_torsion_site_symmetry_3
_geom_torsion_site_symmetry_4
_geom_torsion_publ_flag
Rh1 S1 C1 C2 -53.0(3) . . . . ?
Pd1 S1 C1 C2 -140.4(2) . . . . ?
S1 C1 C2 C3 76.5(4) . . . . ?
C1 C2 C3 N1 -77.5(4) . . . . ?
C2 C3 N1 Rh1 57.8(4) . . . . ?
Rh1 S2 C4 C5 -49.6(3) . . . . ?
Pd1 S2 C4 C5 -137.3(3) . . . . ?
S2 C4 C5 C6 74.8(4) . . . . ?
C4 C5 C6 N2 -78.9(5) . . . . ?
C5 C6 N2 Rh1 58.9(4) . . . . ?
Rh1 S3 C7 C8 -50.7(3) . . . . ?
Pd1 S3 C7 C8 -138.2(2) . . . . ?
S3 C7 C8 C9 76.9(4) . . . . ?
C7 C8 C9 N3 -79.7(4) . . . . ?
C8 C9 N3 Rh1 58.3(4) . . . . ?
Rh2 S4 C10 C11 50.3(3) . . . . ?
Pd1 S4 C10 C11 138.1(2) . . . . ?
S4 C10 C11 C12 -80.7(4) . . . . ?
C10 C11 C12 N4 80.4(4) . . . . ?
C11 C12 N4 Rh2 -51.2(4) . . . . ?
Rh2 S5 C13 C14 49.7(3) . . . . ?
Pd1 S5 C13 C14 137.0(3) . . . . ?
S5 C13 C14 C15 -74.9(5) . . . . ?
C13 C14 C15 N5 76.8(5) . . . . ?
C14 C15 N5 Rh2 -55.2(5) . . . . ?
Rh2 S6 C16 C17 54.1(3) . . . . ?
Pd1 S6 C16 C17 140.9(2) . . . . ?
S6 C16 C17 C18 -75.8(3) . . . . ?
C16 C17 C18 N6 77.1(4) . . . . ?
C17 C18 N6 Rh2 -59.4(4) . . . . ?
